data_4321259
loop_
_publ_author_name
'Shashin Shah'
'Tom E. Concolino'
'Arnold L. Rheingold'
'John D. Protasiewicz'

_publ_contact_author
; 
     Dr. J. D. Protasiewicz 
     Department of Chemistry 
     402NA Millis Science Center
     Case Western Reserve University
     10900 Euclid Avenue 
     Cleveland, OH 44106-7078 
;
_publ_contact_author_email jdp5@po.cwru.edu
_publ_contact_author_fax '+216 368 3006'
_publ_contact_author_phone '+216 368 5060'
_publ_section_title
;
 Sterically Encumbered Systems for Two Low-Coordinate Phosphorus Centers
;
_journal_name_full 'Inorganic Chemistry'
_journal_page_first 3860
_journal_page_last 3867
_journal_paper_doi 10.1021/ic0001558
_journal_volume 39
_journal_year 2000
_chemical_formula_sum 'C96 H102 Cl6 D2 P4'
_chemical_formula_weight 1596.38
_chemical_name_systematic
; 
 ? 
;
_space_group_IT_number 2
_symmetry_cell_setting triclinic
_symmetry_space_group_name_Hall '-P 1'
_symmetry_space_group_name_H-M 'P -1'
_atom_sites_solution_hydrogens geom
_atom_sites_solution_primary direct
_atom_sites_solution_secondary difmap
_audit_creation_method SHELXL-97
_cell_angle_alpha 89.3505(7)
_cell_angle_beta 75.9850(10)
_cell_angle_gamma 74.4804(11)
_cell_formula_units_Z 1
_cell_length_a 11.8495(2)
_cell_length_b 13.0427(2)
_cell_length_c 16.1474(2)
_cell_measurement_temperature 233(2)
_cell_volume 2329.18(6)
_computing_cell_refinement 'Bruker SMART'
_computing_data_collection 'Bruker SMART'
_computing_data_reduction 'Bruker SHELXTL'
_computing_molecular_graphics 'Bruker SHELXTL'
_computing_publication_material 'Bruker SHELXTL'
_computing_structure_refinement 'SHELXL-97 (Sheldrick, 1997)'
_computing_structure_solution 'SHELXS-97 (Sheldrick, 1990)'
_diffrn_ambient_temperature 233(2)
_diffrn_measured_fraction_theta_full 0.983
_diffrn_measured_fraction_theta_max 0.983
_diffrn_measurement_device_type 'CCD area detector'
_diffrn_measurement_method 'phi and omega scans'
_diffrn_radiation_monochromator graphite
_diffrn_radiation_source 'fine-focus sealed tube'
_diffrn_radiation_type MoK\a
_diffrn_radiation_wavelength 0.71073
_diffrn_reflns_av_R_equivalents 0.0276
_diffrn_reflns_av_sigmaI/netI 0.0376
_diffrn_reflns_limit_h_max 13
_diffrn_reflns_limit_h_min -11
_diffrn_reflns_limit_k_max 13
_diffrn_reflns_limit_k_min -14
_diffrn_reflns_limit_l_max 17
_diffrn_reflns_limit_l_min -17
_diffrn_reflns_number 11568
_diffrn_reflns_theta_full 23.00
_diffrn_reflns_theta_max 23.00
_diffrn_reflns_theta_min 1.30
_exptl_absorpt_coefficient_mu 0.295
_exptl_absorpt_correction_T_max 0.9571
_exptl_absorpt_correction_T_min 0.9166
_exptl_absorpt_correction_type empirical
_exptl_absorpt_process_details SADABS
_exptl_crystal_colour orange
_exptl_crystal_density_diffrn 1.138
_exptl_crystal_density_method 'not measured'
_exptl_crystal_description block
_exptl_crystal_F_000 842
_exptl_crystal_size_max 0.30
_exptl_crystal_size_mid 0.20
_exptl_crystal_size_min 0.15
_refine_diff_density_max 0.698
_refine_diff_density_min -0.499
_refine_diff_density_rms 0.068
_refine_ls_extinction_method none
_refine_ls_goodness_of_fit_ref 1.081
_refine_ls_hydrogen_treatment mixed
_refine_ls_matrix_type full
_refine_ls_number_parameters 490
_refine_ls_number_reflns 6362
_refine_ls_number_restraints 0
_refine_ls_restrained_S_all 1.081
_refine_ls_R_factor_all 0.1216
_refine_ls_R_factor_gt 0.0932
_refine_ls_shift/su_max 0.507
_refine_ls_shift/su_mean 0.017
_refine_ls_structure_factor_coef Fsqd
_refine_ls_weighting_details 'calc w=1/[\s^2^(Fo^2^)+(0.1128P)^2^+6.0133P] where P=(Fo^2^+2Fc^2^)/3'
_refine_ls_weighting_scheme calc
_refine_ls_wR_factor_gt 0.2348
_refine_ls_wR_factor_ref 0.2691
_reflns_number_gt 4776
_reflns_number_total 6362
_reflns_threshold_expression >2sigma(I)
_cod_data_source_file ic0001558_2.cif
_cod_data_source_block pro04
_cod_depositor_comments
;
The following automatic conversions were performed:

'_symmetry_cell_setting' value 'Triclinic' changed to 'triclinic'
according to the built-in table from CIF Core dictionary named
'cif_core.dic' version 2.4.1 from
2010-06-29.

'_exptl_absorpt_correction_type' value 'Empirical'
changed to 'empirical' according to the built-in table from CIF Core
dictionary named 'cif_core.dic' version 2.4.1 from 2010-06-29.

Automatic conversion script
Id: cif_fix_values 1646 2011-03-28 12:23:43Z adriana 
;
_cod_original_cell_volume 2329.19(5)
_cod_database_code 4321259

loop_
_symmetry_equiv_pos_as_xyz
'x, y, z'
'-x, -y, -z'

loop_
_atom_site_label
_atom_site_type_symbol
_atom_site_fract_x
_atom_site_fract_y
_atom_site_fract_z
_atom_site_U_iso_or_equiv
_atom_site_adp_type
_atom_site_occupancy
_atom_site_symmetry_multiplicity
_atom_site_calc_flag
_atom_site_refinement_flags
_atom_site_disorder_assembly
_atom_site_disorder_group
P1 P 0.26269(13) 0.40238(15) 0.18665(9) 0.0608(5) Uani 1 1 d . . .
P2 P 0.40540(15) 0.45075(14) 0.19899(9) 0.0576(5) Uani 1 1 d . . .
Cl1 Cl 0.3036(3) 0.1393(3) 0.5813(2) 0.1601(12) Uani 1 1 d . . .
Cl2 Cl 0.5545(4) 0.1169(4) 0.5647(3) 0.205(2) Uani 1 1 d . . .
Cl3 Cl 0.3797(3) 0.3113(3) 0.6388(2) 0.1616(13) Uani 1 1 d . . .
C1 C 0.5361(4) 0.3953(4) 0.0254(3) 0.0410(12) Uani 1 1 d . . .
C2 C 0.4606(4) 0.4769(4) 0.0853(3) 0.0390(12) Uani 1 1 d . . .
C3 C 0.4257(4) 0.5820(4) 0.0603(3) 0.0405(12) Uani 1 1 d . . .
C4 C 0.5427(6) 0.2015(5) 0.0244(4) 0.0625(16) Uani 1 1 d . . .
H4 H 0.4835(6) 0.2165(5) -0.0060(4) 0.075 Uiso 1 1 d R . .
C5 C 0.5922(7) 0.0968(5) 0.0411(5) 0.078(2) Uani 1 1 d . . .
H5 H 0.5660(7) 0.0431(5) 0.0209(5) 0.093 Uiso 1 1 d R . .
C6 C 0.6793(6) 0.0700(5) 0.0867(4) 0.0662(17) Uani 1 1 d . . .
C7 C 0.7131(6) 0.1538(5) 0.1161(4) 0.0665(17) Uani 1 1 d . . .
H7 H 0.7710(6) 0.1393(5) 0.1477(4) 0.080 Uiso 1 1 d R . .
C8 C 0.6633(5) 0.2582(5) 0.1000(4) 0.0553(14) Uani 1 1 d . . .
H8 H 0.6869(5) 0.3125(5) 0.1220(4) 0.066 Uiso 1 1 d R . .
C9 C 0.5793(5) 0.2833(4) 0.0520(3) 0.0438(12) Uani 1 1 d . . .
C10 C 0.7377(9) -0.0458(6) 0.1016(6) 0.102(3) Uani 1 1 d . . .
C11 C 0.637(2) -0.1007(11) 0.1332(18) 0.330(17) Uani 1 1 d . . .
H11A H 0.671(2) -0.1725(11) 0.1464(18) 0.496 Uiso 1 1 d R . .
H11B H 0.594(2) -0.1012(11) 0.0904(18) 0.496 Uiso 1 1 d R . .
H11C H 0.583(2) -0.0615(11) 0.1839(18) 0.496 Uiso 1 1 d R . .
C12 C 0.7945(15) -0.0603(8) 0.1679(9) 0.200(8) Uani 1 1 d . . .
H12A H 0.8265(15) -0.1352(8) 0.1733(9) 0.299 Uiso 1 1 d R . .
H12B H 0.7373(15) -0.0292(8) 0.2202(9) 0.299 Uiso 1 1 d R . .
H12C H 0.8592(15) -0.0268(8) 0.1561(9) 0.299 Uiso 1 1 d R . .
C13 C 0.800(2) -0.1017(12) 0.0249(9) 0.40(2) Uani 1 1 d . . .
H13A H 0.877(2) -0.1480(12) 0.0290(9) 0.601 Uiso 1 1 d R . .
H13B H 0.813(2) -0.0537(12) -0.0196(9) 0.601 Uiso 1 1 d R . .
H13C H 0.751(2) -0.1435(12) 0.0120(9) 0.601 Uiso 1 1 d R . .
C14 C 0.3907(5) 0.6993(5) 0.1903(4) 0.0571(15) Uani 1 1 d . . .
H14 H 0.4703(5) 0.6678(5) 0.1921(4) 0.069 Uiso 1 1 d R . .
C15 C 0.3176(6) 0.7761(5) 0.2527(4) 0.0636(16) Uani 1 1 d . . .
H15 H 0.3497(6) 0.7953(5) 0.2954(4) 0.076 Uiso 1 1 d R . .
C16 C 0.1979(5) 0.8258(5) 0.2541(4) 0.0567(15) Uani 1 1 d . . .
C17 C 0.1569(5) 0.7954(5) 0.1873(4) 0.0580(15) Uani 1 1 d . . .
H17 H 0.0779(5) 0.8281(5) 0.1846(4) 0.070 Uiso 1 1 d R . .
C18 C 0.2289(5) 0.7183(5) 0.1247(4) 0.0558(14) Uani 1 1 d . . .
H18 H 0.1973(5) 0.6995(5) 0.0815(4) 0.067 Uiso 1 1 d R . .
C19 C 0.3474(4) 0.6686(4) 0.1254(3) 0.0421(12) Uani 1 1 d . . .
C20 C 0.1164(6) 0.9077(5) 0.3259(4) 0.0693(18) Uani 1 1 d . . .
C21 C 0.1070(15) 0.8556(10) 0.4079(7) 0.226(9) Uani 1 1 d . . .
H21A H 0.1865(15) 0.8219(10) 0.4148(7) 0.339 Uiso 1 1 d R . .
H21B H 0.0638(15) 0.8029(10) 0.4081(7) 0.339 Uiso 1 1 d R . .
H21C H 0.0644(15) 0.9079(10) 0.4541(7) 0.339 Uiso 1 1 d R . .
C22 C 0.1697(12) 0.9948(9) 0.3316(10) 0.193(7) Uani 1 1 d . . .
H22A H 0.2162(12) 1.0049(9) 0.2760(10) 0.290 Uiso 1 1 d R . .
H22B H 0.2215(12) 0.9780(9) 0.3701(10) 0.290 Uiso 1 1 d R . .
H22C H 0.1068(12) 1.0590(9) 0.3525(10) 0.290 Uiso 1 1 d R . .
C23 C -0.0082(10) 0.9494(12) 0.3167(10) 0.219(9) Uani 1 1 d . . .
H23A H -0.0507(10) 1.0086(12) 0.3573(10) 0.329 Uiso 1 1 d R . .
H23B H -0.0488(10) 0.8942(12) 0.3270(10) 0.329 Uiso 1 1 d R . .
H23C H -0.0061(10) 0.9724(12) 0.2598(10) 0.329 Uiso 1 1 d R . .
C24 C 0.0536(5) 0.4049(4) 0.3041(3) 0.0484(13) Uani 1 1 d . . .
C25 C -0.0219(5) 0.3961(5) 0.3835(4) 0.0616(16) Uani 1 1 d . . .
H25 H -0.1044(5) 0.4086(5) 0.3889(4) 0.074 Uiso 1 1 d R . .
C26 C 0.0235(6) 0.3695(6) 0.4539(4) 0.0724(19) Uani 1 1 d . . .
H26 H -0.0277(6) 0.3646(6) 0.5065(4) 0.087 Uiso 1 1 d R . .
C27 C 0.1457(5) 0.3504(6) 0.4453(4) 0.0684(18) Uani 1 1 d . . .
H27 H 0.1764(5) 0.3316(6) 0.4928(4) 0.082 Uiso 1 1 d R . .
C28 C 0.2249(5) 0.3580(5) 0.3681(3) 0.0529(14) Uani 1 1 d . . .
C29 C 0.1776(4) 0.3880(4) 0.2959(3) 0.0466(13) Uani 1 1 d . . .
C30 C -0.0524(5) 0.5450(5) 0.2202(4) 0.0569(15) Uani 1 1 d . . .
C31 C -0.1135(6) 0.5738(5) 0.1563(4) 0.0689(17) Uani 1 1 d . . .
H31 H -0.1456(6) 0.6456(5) 0.1489(4) 0.083 Uiso 1 1 d R . .
C32 C -0.1274(6) 0.4975(6) 0.1030(4) 0.0686(18) Uani 1 1 d . . .
C33 C -0.0779(5) 0.3918(6) 0.1146(4) 0.0632(16) Uani 1 1 d . . .
H33 H -0.0854(5) 0.3400(6) 0.0788(4) 0.076 Uiso 1 1 d R . .
C34 C -0.0172(5) 0.3600(5) 0.1780(4) 0.0544(14) Uani 1 1 d . . .
C35 C -0.0050(4) 0.4378(4) 0.2314(3) 0.0464(13) Uani 1 1 d . . .
C36 C -0.0383(7) 0.6298(5) 0.2768(5) 0.0772(19) Uani 1 1 d . . .
H36A H -0.0790(7) 0.6235(5) 0.3349(5) 0.116 Uiso 1 1 d R . .
H36B H -0.0730(7) 0.6990(5) 0.2587(5) 0.116 Uiso 1 1 d R . .
H36C H 0.0460(7) 0.6208(5) 0.2727(5) 0.116 Uiso 1 1 d R . .
C37 C -0.1960(8) 0.5311(7) 0.0338(5) 0.098(3) Uani 1 1 d . . .
H37A H -0.1472(8) 0.4970(7) -0.0203(5) 0.147 Uiso 1 1 d R . .
H37B H -0.2140(8) 0.6070(7) 0.0303(5) 0.147 Uiso 1 1 d R . .
H37C H -0.2700(8) 0.5104(7) 0.0482(5) 0.147 Uiso 1 1 d R . .
C38 C 0.0356(7) 0.2427(5) 0.1885(5) 0.0787(19) Uani 1 1 d . . .
H38A H 0.1223(7) 0.2257(5) 0.1718(5) 0.118 Uiso 1 1 d R . .
H38B H 0.0082(7) 0.2008(5) 0.1530(5) 0.118 Uiso 1 1 d R . .
H38C H 0.0098(7) 0.2271(5) 0.2472(5) 0.118 Uiso 1 1 d R . .
C39 C 0.4322(6) 0.2333(6) 0.3346(4) 0.0649(17) Uani 1 1 d . . .
C40 C 0.5547(6) 0.2106(7) 0.3353(4) 0.080(2) Uani 1 1 d . . .
H40 H 0.6063(6) 0.1436(7) 0.3155(4) 0.096 Uiso 1 1 d R . .
C41 C 0.6002(6) 0.2867(8) 0.3651(5) 0.090(2) Uani 1 1 d . . .
C42 C 0.5244(6) 0.3836(7) 0.3958(4) 0.084(2) Uani 1 1 d . . .
H42 H 0.5552(6) 0.4339(7) 0.4163(4) 0.101 Uiso 1 1 d R . .
C43 C 0.4026(5) 0.4100(6) 0.3975(3) 0.0623(16) Uani 1 1 d . . .
C44 C 0.3571(5) 0.3338(5) 0.3659(3) 0.0537(15) Uani 1 1 d . . .
C45 C 0.3879(7) 0.1517(6) 0.2982(6) 0.092(2) Uani 1 1 d . . .
H45A H 0.3087(7) 0.1531(6) 0.3320(6) 0.139 Uiso 1 1 d R . .
H45B H 0.4421(7) 0.0825(6) 0.2987(6) 0.139 Uiso 1 1 d R . .
H45C H 0.3842(7) 0.1671(6) 0.2405(6) 0.139 Uiso 1 1 d R . .
C46 C 0.7354(7) 0.2565(11) 0.3633(7) 0.149(5) Uani 1 1 d . . .
H46A H 0.7724(7) 0.3062(11) 0.3308(7) 0.224 Uiso 1 1 d R . .
H46B H 0.7735(7) 0.1860(11) 0.3372(7) 0.224 Uiso 1 1 d R . .
H46C H 0.7448(7) 0.2584(11) 0.4206(7) 0.224 Uiso 1 1 d R . .
C47 C 0.3238(7) 0.5199(7) 0.4287(5) 0.087(2) Uani 1 1 d . . .
H47A H 0.3731(7) 0.5642(7) 0.4379(5) 0.131 Uiso 1 1 d R . .
H47B H 0.2668(7) 0.5161(7) 0.4814(5) 0.131 Uiso 1 1 d R . .
H47C H 0.2810(7) 0.5498(7) 0.3867(5) 0.131 Uiso 1 1 d R . .
C48 C 0.4180(8) 0.2040(9) 0.5650(6) 0.118(3) Uani 1 1 d . . .
D48A H 0.4249(8) 0.2322(9) 0.5093(6) 0.142 Uiso 1 1 d R . .

loop_
_atom_site_aniso_label
_atom_site_aniso_U_11
_atom_site_aniso_U_22
_atom_site_aniso_U_33
_atom_site_aniso_U_23
_atom_site_aniso_U_13
_atom_site_aniso_U_12
P1 0.0451(9) 0.1099(14) 0.0353(8) 0.0193(8) -0.0121(6) -0.0329(9)
P2 0.0691(10) 0.0841(12) 0.0308(7) 0.0138(7) -0.0108(7) -0.0414(9)
Cl1 0.173(3) 0.155(3) 0.149(3) 0.028(2) -0.032(2) -0.048(2)
Cl2 0.165(3) 0.244(4) 0.175(3) -0.010(3) -0.091(3) 0.043(3)
Cl3 0.185(3) 0.170(3) 0.122(2) -0.005(2) -0.025(2) -0.046(2)
C1 0.037(3) 0.057(3) 0.035(3) 0.010(2) -0.011(2) -0.020(2)
C2 0.039(3) 0.050(3) 0.033(3) 0.010(2) -0.011(2) -0.021(2)
C3 0.038(3) 0.050(3) 0.036(3) 0.009(2) -0.010(2) -0.017(2)
C4 0.075(4) 0.057(4) 0.069(4) 0.016(3) -0.042(3) -0.021(3)
C5 0.111(6) 0.051(4) 0.087(5) 0.012(3) -0.052(4) -0.024(4)
C6 0.085(5) 0.052(4) 0.058(4) 0.003(3) -0.030(3) -0.002(3)
C7 0.068(4) 0.070(4) 0.066(4) 0.014(3) -0.036(3) -0.010(3)
C8 0.065(4) 0.055(4) 0.056(3) 0.013(3) -0.028(3) -0.023(3)
C9 0.045(3) 0.048(3) 0.038(3) 0.011(2) -0.011(2) -0.013(2)
C10 0.153(8) 0.050(4) 0.102(6) 0.000(4) -0.063(6) 0.003(5)
C11 0.35(3) 0.100(10) 0.68(5) 0.165(19) -0.36(3) -0.108(14)
C12 0.34(2) 0.068(6) 0.231(15) 0.036(7) -0.205(16) 0.005(9)
C13 0.62(4) 0.153(13) 0.136(12) 0.021(10) 0.077(18) 0.24(2)
C14 0.049(3) 0.069(4) 0.051(3) 0.000(3) -0.012(3) -0.012(3)
C15 0.062(4) 0.073(4) 0.059(4) -0.010(3) -0.018(3) -0.020(3)
C16 0.052(3) 0.051(3) 0.064(4) -0.001(3) -0.009(3) -0.014(3)
C17 0.045(3) 0.059(4) 0.065(4) 0.004(3) -0.012(3) -0.007(3)
C18 0.054(3) 0.063(4) 0.052(3) 0.004(3) -0.016(3) -0.015(3)
C19 0.042(3) 0.051(3) 0.034(3) 0.008(2) -0.008(2) -0.016(2)
C20 0.067(4) 0.055(4) 0.076(4) -0.016(3) -0.006(3) -0.010(3)
C21 0.33(2) 0.128(10) 0.091(8) -0.025(7) 0.085(10) 0.039(11)
C22 0.169(12) 0.121(9) 0.255(16) -0.110(10) 0.022(11) -0.045(8)
C23 0.089(7) 0.251(16) 0.264(17) -0.191(15) -0.038(9) 0.046(9)
C24 0.047(3) 0.059(3) 0.045(3) 0.013(3) -0.011(2) -0.025(3)
C25 0.039(3) 0.088(5) 0.058(4) 0.011(3) -0.006(3) -0.023(3)
C26 0.053(4) 0.113(6) 0.049(4) 0.028(4) -0.001(3) -0.029(4)
C27 0.059(4) 0.102(5) 0.041(3) 0.025(3) -0.010(3) -0.019(3)
C28 0.045(3) 0.074(4) 0.039(3) 0.014(3) -0.009(2) -0.017(3)
C29 0.040(3) 0.064(4) 0.037(3) 0.011(2) -0.007(2) -0.019(3)
C30 0.057(3) 0.062(4) 0.057(3) 0.004(3) -0.021(3) -0.018(3)
C31 0.071(4) 0.069(4) 0.076(4) 0.017(3) -0.036(4) -0.018(3)
C32 0.059(4) 0.103(6) 0.058(4) 0.016(4) -0.027(3) -0.033(4)
C33 0.060(4) 0.077(5) 0.062(4) -0.007(3) -0.022(3) -0.029(3)
C34 0.043(3) 0.065(4) 0.055(3) -0.001(3) -0.005(3) -0.020(3)
C35 0.034(3) 0.063(4) 0.044(3) 0.007(3) -0.008(2) -0.018(3)
C36 0.101(5) 0.062(4) 0.080(5) 0.003(3) -0.038(4) -0.027(4)
C37 0.101(6) 0.130(7) 0.086(5) 0.020(5) -0.058(5) -0.041(5)
C38 0.078(5) 0.067(4) 0.087(5) -0.009(4) -0.014(4) -0.018(4)
C39 0.058(4) 0.088(5) 0.051(3) 0.023(3) -0.017(3) -0.020(4)
C40 0.056(4) 0.106(6) 0.065(4) 0.015(4) -0.015(3) -0.001(4)
C41 0.048(4) 0.155(8) 0.067(4) -0.006(5) -0.021(3) -0.020(5)
C42 0.051(4) 0.144(7) 0.059(4) -0.009(4) -0.015(3) -0.028(5)
C43 0.055(4) 0.099(5) 0.035(3) 0.001(3) -0.014(3) -0.023(3)
C44 0.046(3) 0.079(4) 0.035(3) 0.019(3) -0.010(2) -0.015(3)
C45 0.085(5) 0.073(5) 0.120(7) 0.018(5) -0.031(5) -0.018(4)
C46 0.045(4) 0.252(14) 0.139(9) -0.041(9) -0.026(5) -0.017(6)
C47 0.076(5) 0.122(7) 0.062(4) -0.020(4) -0.010(4) -0.028(5)
C48 0.093(6) 0.157(9) 0.086(6) 0.023(6) -0.023(5) -0.004(6)

loop_
_atom_type_symbol
_atom_type_description
_atom_type_scat_dispersion_real
_atom_type_scat_dispersion_imag
_atom_type_scat_source
C C 0.0033 0.0016 'International Tables Vol C Tables 4.2.6.8 and 6.1.1.4'
H H 0.0000 0.0000 'International Tables Vol C Tables 4.2.6.8 and 6.1.1.4'
D D 0.0000 0.0000 'International Tables Vol C Tables 4.2.6.8 and 6.1.1.4'
P P 0.1023 0.0942 'International Tables Vol C Tables 4.2.6.8 and 6.1.1.4'
Cl Cl 0.1484 0.1585 'International Tables Vol C Tables 4.2.6.8 and 6.1.1.4'

loop_
_geom_angle_atom_site_label_1
_geom_angle_atom_site_label_2
_geom_angle_atom_site_label_3
_geom_angle
_geom_angle_site_symmetry_1
_geom_angle_site_symmetry_3
_geom_angle_publ_flag
C29 P1 P2 106.30(18) . . ?
C2 P2 P1 97.52(16) . . ?
C2 C1 C3 119.8(4) . 2_665 ?
C2 C1 C9 120.9(4) . . ?
C3 C1 C9 119.3(4) 2_665 . ?
C1 C2 C3 120.3(4) . . ?
C1 C2 P2 121.6(4) . . ?
C3 C2 P2 118.1(4) . . ?
C1 C3 C2 119.9(4) 2_665 . ?
C1 C3 C19 120.5(4) 2_665 . ?
C2 C3 C19 119.5(4) . . ?
H4 C4 C9 119.3(3) . . ?
H4 C4 C5 119.4(4) . . ?
C9 C4 C5 121.3(5) . . ?
H5 C5 C6 119.1(4) . . ?
H5 C5 C4 119.1(4) . . ?
C6 C5 C4 121.9(6) . . ?
C5 C6 C7 116.2(6) . . ?
C5 C6 C10 121.8(6) . . ?
C7 C6 C10 122.0(6) . . ?
H7 C7 C8 119.0(3) . . ?
H7 C7 C6 119.0(3) . . ?
C8 C7 C6 122.0(5) . . ?
H8 C8 C9 119.4(3) . . ?
H8 C8 C7 119.5(3) . . ?
C9 C8 C7 121.1(5) . . ?
C4 C9 C8 117.5(5) . . ?
C4 C9 C1 121.2(5) . . ?
C8 C9 C1 121.1(5) . . ?
C12 C10 C13 117.2(14) . . ?
C12 C10 C6 115.4(7) . . ?
C13 C10 C6 110.5(8) . . ?
C12 C10 C11 101.5(12) . . ?
C13 C10 C11 102.2(16) . . ?
C6 C10 C11 108.3(9) . . ?
H11A C11 H11B 109.5 . . ?
H11A C11 H11C 109.5 . . ?
H11B C11 H11C 109.5 . . ?
H11A C11 C10 110.0(6) . . ?
H11B C11 C10 110.4(9) . . ?
H11C C11 C10 108.0(11) . . ?
H12B C12 H12A 109.5 . . ?
H12B C12 H12C 109.5 . . ?
H12A C12 H12C 109.5 . . ?
H12B C12 C10 109.5(8) . . ?
H12A C12 C10 109.4(5) . . ?
H12C C12 C10 109.5(8) . . ?
H13C C13 H13A 109.5 . . ?
H13C C13 H13B 109.5 . . ?
H13A C13 H13B 109.5 . . ?
H13C C13 C10 106.5(15) . . ?
H13A C13 C10 111.4(10) . . ?
H13B C13 C10 110.5(8) . . ?
H14 C14 C19 119.5(3) . . ?
H14 C14 C15 119.5(3) . . ?
C19 C14 C15 121.0(5) . . ?
H15 C15 C14 118.8(3) . . ?
H15 C15 C16 118.8(3) . . ?
C14 C15 C16 122.4(6) . . ?
C15 C16 C17 115.7(5) . . ?
C15 C16 C20 121.8(6) . . ?
C17 C16 C20 122.5(5) . . ?
H17 C17 C18 118.8(3) . . ?
H17 C17 C16 118.8(3) . . ?
C18 C17 C16 122.4(5) . . ?
H18 C18 C17 119.6(3) . . ?
H18 C18 C19 119.6(3) . . ?
C17 C18 C19 120.8(5) . . ?
C14 C19 C18 117.6(5) . . ?
C14 C19 C3 120.6(5) . . ?
C18 C19 C3 121.8(5) . . ?
C22 C20 C21 107.8(11) . . ?
C22 C20 C23 110.3(10) . . ?
C21 C20 C23 106.3(11) . . ?
C22 C20 C16 110.1(7) . . ?
C21 C20 C16 108.7(6) . . ?
C23 C20 C16 113.4(6) . . ?
H21C C21 H21A 109.5 . . ?
H21C C21 H21B 109.5 . . ?
H21A C21 H21B 109.5 . . ?
H21C C21 C20 109.6(5) . . ?
H21A C21 C20 109.6(7) . . ?
H21B C21 C20 109.3(8) . . ?
H22A C22 H22B 109.5 . . ?
H22A C22 H22C 109.5 . . ?
H22B C22 H22C 109.5 . . ?
H22A C22 C20 109.6(6) . . ?
H22B C22 C20 109.3(7) . . ?
H22C C22 C20 109.5(5) . . ?
H23B C23 H23C 109.5 . . ?
H23B C23 H23A 109.5 . . ?
H23C C23 H23A 109.5 . . ?
H23B C23 C20 109.4(8) . . ?
H23C C23 C20 109.4(8) . . ?
H23A C23 C20 109.6(5) . . ?
C25 C24 C29 119.7(5) . . ?
C25 C24 C35 117.4(5) . . ?
C29 C24 C35 122.9(4) . . ?
H25 C25 C26 119.4(3) . . ?
H25 C25 C24 119.4(3) . . ?
C26 C25 C24 121.3(5) . . ?
H26 C26 C25 120.5(3) . . ?
H26 C26 C27 120.5(3) . . ?
C25 C26 C27 119.0(5) . . ?
H27 C27 C26 118.9(3) . . ?
H27 C27 C28 118.8(3) . . ?
C26 C27 C28 122.3(5) . . ?
C27 C28 C29 118.7(5) . . ?
C27 C28 C44 117.6(5) . . ?
C29 C28 C44 123.6(4) . . ?
C24 C29 C28 119.0(4) . . ?
C24 C29 P1 113.5(4) . . ?
C28 C29 P1 127.4(4) . . ?
C35 C30 C31 119.3(5) . . ?
C35 C30 C36 120.5(5) . . ?
C31 C30 C36 120.2(6) . . ?
H31 C31 C32 119.2(4) . . ?
H31 C31 C30 119.3(4) . . ?
C32 C31 C30 121.4(6) . . ?
C33 C32 C31 118.0(5) . . ?
C33 C32 C37 121.5(6) . . ?
C31 C32 C37 120.4(7) . . ?
H33 C33 C32 118.9(4) . . ?
H33 C33 C34 118.9(4) . . ?
C32 C33 C34 122.2(6) . . ?
C33 C34 C35 119.0(6) . . ?
C33 C34 C38 120.3(6) . . ?
C35 C34 C38 120.7(5) . . ?
C30 C35 C34 120.0(5) . . ?
C30 C35 C24 120.1(5) . . ?
C34 C35 C24 119.8(5) . . ?
H36C C36 H36B 109.5 . . ?
H36C C36 H36A 109.5 . . ?
H36B C36 H36A 109.5 . . ?
H36C C36 C30 109.5(4) . . ?
H36B C36 C30 109.5(3) . . ?
H36A C36 C30 109.4(4) . . ?
H37B C37 H37C 109.5 . . ?
H37B C37 H37A 109.5 . . ?
H37C C37 H37A 109.5 . . ?
H37B C37 C32 109.4(4) . . ?
H37C C37 C32 109.4(4) . . ?
H37A C37 C32 109.6(4) . . ?
H38B C38 H38C 109.5 . . ?
H38B C38 H38A 109.5 . . ?
H38C C38 H38A 109.5 . . ?
H38B C38 C34 109.5(3) . . ?
H38C C38 C34 109.5(4) . . ?
H38A C38 C34 109.4(3) . . ?
C44 C39 C40 118.1(7) . . ?
C44 C39 C45 122.3(6) . . ?
C40 C39 C45 119.6(7) . . ?
H40 C40 C41 119.4(4) . . ?
H40 C40 C39 119.6(5) . . ?
C41 C40 C39 121.0(7) . . ?
C42 C41 C40 119.3(6) . . ?
C42 C41 C46 122.5(8) . . ?
C40 C41 C46 118.2(8) . . ?
H42 C42 C41 119.0(4) . . ?
H42 C42 C43 118.9(5) . . ?
C41 C42 C43 122.1(7) . . ?
C42 C43 C44 118.5(7) . . ?
C42 C43 C47 119.9(6) . . ?
C44 C43 C47 121.5(6) . . ?
C39 C44 C43 120.9(5) . . ?
C39 C44 C28 118.6(6) . . ?
C43 C44 C28 120.5(6) . . ?
H45B C45 H45C 109.5 . . ?
H45B C45 H45A 109.5 . . ?
H45C C45 H45A 109.5 . . ?
H45B C45 C39 109.5(4) . . ?
H45C C45 C39 109.5(4) . . ?
H45A C45 C39 109.5(4) . . ?
H46A C46 H46B 109.5 . . ?
H46A C46 H46C 109.5 . . ?
H46B C46 H46C 109.5 . . ?
H46A C46 C41 109.4(6) . . ?
H46B C46 C41 109.5(6) . . ?
H46C C46 C41 109.5(5) . . ?
H47A C47 H47B 109.5 . . ?
H47A C47 H47C 109.5 . . ?
H47B C47 H47C 109.5 . . ?
H47A C47 C43 109.5(4) . . ?
H47B C47 C43 109.4(4) . . ?
H47C C47 C43 109.5(3) . . ?
D48A C48 Cl2 107.3(3) . . ?
D48A C48 Cl3 107.2(3) . . ?
Cl2 C48 Cl3 112.5(6) . . ?
D48A C48 Cl1 107.3(3) . . ?
Cl2 C48 Cl1 111.3(7) . . ?
Cl3 C48 Cl1 110.9(5) . . ?

loop_
_geom_bond_atom_site_label_1
_geom_bond_atom_site_label_2
_geom_bond_distance
_geom_bond_site_symmetry_2
_geom_bond_publ_flag
P1 C29 1.843(5) . ?
P1 P2 2.008(2) . ?
P2 C2 1.854(5) . ?
Cl1 C48 1.748(11) . ?
Cl2 C48 1.709(9) . ?
Cl3 C48 1.738(11) . ?
C1 C2 1.401(7) . ?
C1 C3 1.402(7) 2_665 ?
C1 C9 1.507(7) . ?
C2 C3 1.407(7) . ?
C3 C1 1.402(7) 2_665 ?
C3 C19 1.496(7) . ?
C4 H4 0.9300 . ?
C4 C9 1.370(8) . ?
C4 C5 1.385(8) . ?
C5 H5 0.9301 . ?
C5 C6 1.378(9) . ?
C6 C7 1.385(9) . ?
C6 C10 1.527(9) . ?
C7 H7 0.9300 . ?
C7 C8 1.381(8) . ?
C8 H8 0.9301 . ?
C8 C9 1.376(7) . ?
C10 C12 1.382(12) . ?
C10 C13 1.379(15) . ?
C10 C11 1.53(2) . ?
C11 H11A 0.9600 . ?
C11 H11B 0.9600 . ?
C11 H11C 0.9600 . ?
C12 H12B 0.9599 . ?
C12 H12A 0.9600 . ?
C12 H12C 0.9600 . ?
C13 H13C 0.9600 . ?
C13 H13A 0.9600 . ?
C13 H13B 0.9600 . ?
C14 H14 0.9300 . ?
C14 C19 1.379(7) . ?
C14 C15 1.380(8) . ?
C15 H15 0.9299 . ?
C15 C16 1.387(8) . ?
C16 C17 1.387(8) . ?
C16 C20 1.534(8) . ?
C17 H17 0.9300 . ?
C17 C18 1.382(8) . ?
C18 H18 0.9300 . ?
C18 C19 1.383(7) . ?
C20 C22 1.454(12) . ?
C20 C21 1.475(13) . ?
C20 C23 1.473(12) . ?
C21 H21C 0.9600 . ?
C21 H21A 0.9600 . ?
C21 H21B 0.9601 . ?
C22 H22A 0.9599 . ?
C22 H22B 0.9600 . ?
C22 H22C 0.9600 . ?
C23 H23B 0.9599 . ?
C23 H23C 0.9600 . ?
C23 H23A 0.9600 . ?
C24 C25 1.398(8) . ?
C24 C29 1.400(7) . ?
C24 C35 1.506(7) . ?
C25 H25 0.9301 . ?
C25 C26 1.374(8) . ?
C26 H26 0.9301 . ?
C26 C27 1.374(8) . ?
C27 H27 0.9300 . ?
C27 C28 1.387(8) . ?
C28 C29 1.419(7) . ?
C28 C44 1.505(7) . ?
C30 C35 1.388(8) . ?
C30 C31 1.392(8) . ?
C30 C36 1.511(8) . ?
C31 H31 0.9300 . ?
C31 C32 1.391(9) . ?
C32 C33 1.376(9) . ?
C32 C37 1.529(9) . ?
C33 H33 0.9300 . ?
C33 C34 1.386(8) . ?
C34 C35 1.397(8) . ?
C34 C38 1.515(9) . ?
C36 H36C 0.9600 . ?
C36 H36B 0.9600 . ?
C36 H36A 0.9601 . ?
C37 H37B 0.9599 . ?
C37 H37C 0.9600 . ?
C37 H37A 0.9600 . ?
C38 H38B 0.9599 . ?
C38 H38C 0.9600 . ?
C38 H38A 0.9601 . ?
C39 C44 1.393(9) . ?
C39 C40 1.405(9) . ?
C39 C45 1.488(10) . ?
C40 H40 0.9300 . ?
C40 C41 1.390(11) . ?
C41 C42 1.357(11) . ?
C41 C46 1.536(10) . ?
C42 H42 0.9300 . ?
C42 C43 1.384(9) . ?
C43 C44 1.403(8) . ?
C43 C47 1.501(10) . ?
C45 H45B 0.9600 . ?
C45 H45C 0.9600 . ?
C45 H45A 0.9600 . ?
C46 H46A 0.9600 . ?
C46 H46B 0.9600 . ?
C46 H46C 0.9600 . ?
C47 H47A 0.9599 . ?
C47 H47B 0.9600 . ?
C47 H47C 0.9601 . ?
C48 D48A 0.9599 . ?
